data_1559479
loop_
_publ_author_name
'Kranjc, Kri\<stof'
'Juranovi\<c, Amadej'
'Ko\<cevar, Marijan'
'Perdih, Franc'

_publ_section_title
;
 Supramolecular Diversity of Oxabicyclo[2.2.2]octenes Formed between
 Substituted 2H-Pyran-2-ones and Vinyl-Moiety-Containing Dienophiles
;
_journal_issue 10
_journal_name_full Symmetry
_journal_page_first 1714
_journal_paper_doi 10.3390/sym12101714
_journal_volume 12
_journal_year 2020
_chemical_formula_moiety 'C26 H24 N2 O5'
_chemical_formula_sum 'C26 H24 N2 O5'
_chemical_formula_weight 444.47
_space_group_IT_number 2
_space_group_name_Hall '-P 1'
_space_group_name_H-M_alt 'P -1'
_symmetry_cell_setting triclinic
_symmetry_space_group_name_Hall '-P 1'
_symmetry_space_group_name_H-M 'P -1'
_atom_sites_solution_hydrogens geom
_atom_sites_solution_primary direct
_atom_sites_solution_secondary difmap
_audit_creation_method SHELXL-97
_cell_angle_alpha 112.763(2)
_cell_angle_beta 93.341(2)
_cell_angle_gamma 106.199(2)
_cell_formula_units_Z 2
_cell_length_a 9.2483(3)
_cell_length_b 11.4819(3)
_cell_length_c 12.1508(3)
_cell_measurement_reflns_used 5049
_cell_measurement_temperature 293(2)
_cell_measurement_theta_max 27.48
_cell_measurement_theta_min 2.55
_cell_volume 1122.23(6)
_computing_cell_refinement 'DENZO-SMN (Otwinowski & Minor, 1997)'
_computing_data_collection 'KappaCCD Reference Manual (Nonius, 1998)'
_computing_data_reduction 'DENZO-SMN (Otwinowski & Minor, 1997)'
_computing_molecular_graphics 'ORTEP-3 for Windows version 2.02 (Farrugia, 2008)'
_computing_publication_material 'WinGX publication routines (Farrugia, 1999)'
_computing_structure_refinement 'SHELXL-97 (Sheldrick, 1997)'
_computing_structure_solution 'SHELXS-97 (Sheldrick, 1997)'
_diffrn_ambient_temperature 293(2)
_diffrn_detector_area_resol_mean 0.055
_diffrn_measured_fraction_theta_full 0.989
_diffrn_measured_fraction_theta_max 0.989
_diffrn_measurement_device_type
;
Nonius KappaCCD area-detector diffractometer
;
_diffrn_measurement_method '\w scans'
_diffrn_radiation_monochromator graphite
_diffrn_radiation_source 'fine-focus sealed tube'
_diffrn_radiation_type MoK\a
_diffrn_radiation_wavelength 0.71073
_diffrn_reflns_av_R_equivalents 0.0271
_diffrn_reflns_av_sigmaI/netI 0.0351
_diffrn_reflns_limit_h_max 12
_diffrn_reflns_limit_h_min -12
_diffrn_reflns_limit_k_max 14
_diffrn_reflns_limit_k_min -14
_diffrn_reflns_limit_l_max 13
_diffrn_reflns_limit_l_min -15
_diffrn_reflns_number 8995
_diffrn_reflns_theta_full 27.52
_diffrn_reflns_theta_max 27.52
_diffrn_reflns_theta_min 3.98
_exptl_absorpt_coefficient_mu 0.092
_exptl_absorpt_correction_T_max 0.9836
_exptl_absorpt_correction_T_min 0.9469
_exptl_absorpt_correction_type multi-scan
_exptl_absorpt_process_details 'SCALEPACK (Otwinowski & Minor, 1997)'
_exptl_crystal_colour colorless
_exptl_crystal_density_diffrn 1.315
_exptl_crystal_density_method 'not measured'
_exptl_crystal_description prism
_exptl_crystal_F_000 468
_exptl_crystal_size_max 0.60
_exptl_crystal_size_mid 0.30
_exptl_crystal_size_min 0.18
_refine_diff_density_max 0.271
_refine_diff_density_min -0.296
_refine_diff_density_rms 0.040
_refine_ls_extinction_method none
_refine_ls_goodness_of_fit_ref 1.025
_refine_ls_hydrogen_treatment constr
_refine_ls_matrix_type full
_refine_ls_number_parameters 300
_refine_ls_number_reflns 5103
_refine_ls_number_restraints 0
_refine_ls_restrained_S_all 1.025
_refine_ls_R_factor_all 0.0768
_refine_ls_R_factor_gt 0.0535
_refine_ls_shift/su_max 0.000
_refine_ls_shift/su_mean 0.000
_refine_ls_structure_factor_coef Fsqd
_refine_ls_weighting_details 'calc w=1/[\s^2^(Fo^2^)+(0.0664P)^2^+0.4120P] where P=(Fo^2^+2Fc^2^)/3'
_refine_ls_weighting_scheme calc
_refine_ls_wR_factor_gt 0.1356
_refine_ls_wR_factor_ref 0.1547
_reflns_number_gt 3735
_reflns_number_total 5103
_reflns_threshold_expression >2\s(I)
_cod_data_source_file exo-3f.cif
_cod_data_source_block exo-3f
_cod_original_cell_volume 1122.23(5)
_cod_original_sg_symbol_H-M P-1
_cod_database_code 1559479

loop_
_symmetry_equiv_pos_as_xyz
'x, y, z'
'-x, -y, -z'

loop_
_atom_site_label
_atom_site_type_symbol
_atom_site_fract_x
_atom_site_fract_y
_atom_site_fract_z
_atom_site_U_iso_or_equiv
_atom_site_adp_type
_atom_site_occupancy
_atom_site_symmetry_multiplicity
_atom_site_calc_flag
_atom_site_refinement_flags
_atom_site_disorder_assembly
_atom_site_disorder_group
N1 N 0.67257(16) 0.51100(14) 0.85923(12) 0.0428(3) Uani 1 1 d . . .
H1 H 0.6540 0.5173 0.9295 0.064 Uiso 1 1 calc R . .
N2 N 0.4726(2) 0.62625(15) 0.77666(13) 0.0500(4) Uani 1 1 d . . .
O1 O 0.41650(15) 0.35663(13) 0.89506(10) 0.0472(3) Uani 1 1 d . . .
O2 O 0.30326(13) 0.26566(12) 0.70207(10) 0.0414(3) Uani 1 1 d . . .
O3 O 0.85339(19) 0.57056(17) 0.75612(13) 0.0760(5) Uani 1 1 d . . .
O4 O 0.6613(3) 0.76747(16) 0.73144(19) 0.0930(6) Uani 1 1 d . . .
O5 O 0.39590(16) 0.01944(13) 0.40729(12) 0.0569(4) Uani 1 1 d . . .
C1 C 0.41982(19) 0.34825(15) 0.79328(14) 0.0361(3) Uani 1 1 d . . .
C2 C 0.55255(18) 0.42616(15) 0.75487(13) 0.0360(3) Uani 1 1 d . . .
C3 C 0.4917(2) 0.50477(16) 0.69099(14) 0.0429(4) Uani 1 1 d . . .
H3 H 0.5697 0.5312 0.6462 0.051 Uiso 1 1 calc R . .
C4 C 0.3471(2) 0.40649(18) 0.59652(16) 0.0493(4) Uani 1 1 d . . .
H4A H 0.2581 0.4303 0.6226 0.059 Uiso 1 1 calc R . .
H4B H 0.3556 0.4117 0.5193 0.059 Uiso 1 1 calc R . .
C5 C 0.3266(2) 0.26379(17) 0.58110(14) 0.0406(4) Uani 1 1 d . . .
C6 C 0.47827(19) 0.23875(16) 0.56077(13) 0.0373(4) Uani 1 1 d . . .
C7 C 0.59338(19) 0.32118(16) 0.65310(13) 0.0373(4) Uani 1 1 d . . .
H7 H 0.6914 0.3147 0.6549 0.045 Uiso 1 1 calc R . .
C8 C 0.8131(2) 0.58136(19) 0.85248(16) 0.0524(5) Uani 1 1 d . . .
C9 C 0.9153(2) 0.6709(2) 0.9735(2) 0.0662(7) Uani 1 1 d . . .
C10 C 0.9961(3) 0.8013(3) 0.9959(3) 0.1164(14) Uani 1 1 d . . .
H10 H 0.9872 0.8325 0.9366 0.140 Uiso 1 1 calc R . .
C11 C 1.0912(5) 0.8852(5) 1.1086(5) 0.176(3) Uani 1 1 d . . .
H11 H 1.1464 0.9731 1.1250 0.212 Uiso 1 1 calc R . .
C12 C 1.1030(4) 0.8384(7) 1.1945(5) 0.186(4) Uani 1 1 d . . .
H12 H 1.1663 0.8959 1.2694 0.223 Uiso 1 1 calc R . .
C13 C 1.0232(4) 0.7066(6) 1.1742(3) 0.141(2) Uani 1 1 d . . .
H13 H 1.0340 0.6754 1.2333 0.170 Uiso 1 1 calc R . .
C14 C 0.9280(3) 0.6251(4) 1.0629(2) 0.0884(9) Uani 1 1 d . . .
H14 H 0.8712 0.5377 1.0473 0.106 Uiso 1 1 calc R . .
C15 C 0.5652(3) 0.7483(2) 0.7921(2) 0.0625(6) Uani 1 1 d . . .
C16 C 0.5239(4) 0.8524(2) 0.8933(2) 0.0850(8) Uani 1 1 d . . .
H16A H 0.6111 0.9062 0.9595 0.102 Uiso 1 1 calc R . .
H16B H 0.4919 0.9109 0.8645 0.102 Uiso 1 1 calc R . .
C17 C 0.3971(4) 0.7790(3) 0.9340(3) 0.0953(10) Uani 1 1 d . . .
H17A H 0.3070 0.8040 0.9237 0.114 Uiso 1 1 calc R . .
H17B H 0.4259 0.8002 1.0193 0.114 Uiso 1 1 calc R . .
C18 C 0.3631(3) 0.6316(2) 0.85827(19) 0.0600(5) Uani 1 1 d . . .
H18A H 0.3779 0.5866 0.9090 0.072 Uiso 1 1 calc R . .
H18B H 0.2587 0.5903 0.8130 0.072 Uiso 1 1 calc R . .
C19 C 0.1822(2) 0.1622(2) 0.49472(17) 0.0565(5) Uani 1 1 d . . .
H19A H 0.1682 0.0774 0.4976 0.085 Uiso 1 1 calc R . .
H19B H 0.1902 0.1534 0.4137 0.085 Uiso 1 1 calc R . .
H19C H 0.0961 0.1909 0.5178 0.085 Uiso 1 1 calc R . .
C20 C 0.4958(2) 0.12816(16) 0.45190(14) 0.0400(4) Uani 1 1 d . . .
C21 C 0.6395(2) 0.15180(18) 0.40220(15) 0.0442(4) Uani 1 1 d . . .
C22 C 0.7358(2) 0.2776(2) 0.42156(18) 0.0545(5) Uani 1 1 d . . .
H22 H 0.7129 0.3533 0.4696 0.065 Uiso 1 1 calc R . .
C23 C 0.8655(3) 0.2914(3) 0.3700(2) 0.0703(6) Uani 1 1 d . . .
H23 H 0.9281 0.3760 0.3824 0.084 Uiso 1 1 calc R . .
C24 C 0.9022(3) 0.1809(3) 0.3009(2) 0.0787(8) Uani 1 1 d . . .
H24 H 0.9906 0.1906 0.2677 0.094 Uiso 1 1 calc R . .
C25 C 0.8084(3) 0.0561(3) 0.2808(2) 0.0789(8) Uani 1 1 d . . .
H25 H 0.8331 -0.0188 0.2336 0.095 Uiso 1 1 calc R . .
C26 C 0.6771(3) 0.0407(2) 0.33012(19) 0.0615(5) Uani 1 1 d . . .
H26 H 0.6135 -0.0446 0.3150 0.074 Uiso 1 1 calc R . .

loop_
_atom_site_aniso_label
_atom_site_aniso_U_11
_atom_site_aniso_U_22
_atom_site_aniso_U_33
_atom_site_aniso_U_23
_atom_site_aniso_U_13
_atom_site_aniso_U_12
N1 0.0413(7) 0.0424(8) 0.0278(6) 0.0051(6) 0.0050(5) 0.0032(6)
N2 0.0737(11) 0.0359(8) 0.0402(8) 0.0124(6) 0.0159(7) 0.0219(7)
O1 0.0541(7) 0.0485(7) 0.0333(6) 0.0155(5) 0.0093(5) 0.0107(6)
O2 0.0385(6) 0.0415(6) 0.0337(6) 0.0093(5) 0.0049(5) 0.0075(5)
O3 0.0738(10) 0.0723(10) 0.0503(8) 0.0113(7) 0.0269(8) -0.0048(8)
O4 0.1262(16) 0.0455(9) 0.1015(14) 0.0290(9) 0.0522(13) 0.0162(10)
O5 0.0559(8) 0.0390(7) 0.0521(8) 0.0004(6) 0.0012(6) 0.0096(6)
C1 0.0403(8) 0.0319(8) 0.0308(7) 0.0084(6) 0.0052(6) 0.0115(6)
C2 0.0400(8) 0.0320(8) 0.0263(7) 0.0060(6) 0.0037(6) 0.0071(6)
C3 0.0628(11) 0.0339(8) 0.0314(8) 0.0114(7) 0.0123(7) 0.0178(8)
C4 0.0651(12) 0.0474(10) 0.0355(8) 0.0128(7) 0.0025(8) 0.0266(9)
C5 0.0433(9) 0.0419(9) 0.0284(7) 0.0073(6) 0.0013(6) 0.0139(7)
C6 0.0427(9) 0.0333(8) 0.0303(7) 0.0085(6) 0.0055(6) 0.0112(7)
C7 0.0396(8) 0.0350(8) 0.0316(7) 0.0090(6) 0.0075(6) 0.0109(7)
C8 0.0482(10) 0.0451(10) 0.0414(9) 0.0035(8) 0.0123(8) 0.0024(8)
C9 0.0380(10) 0.0634(13) 0.0508(11) -0.0114(10) 0.0117(8) -0.0013(9)
C10 0.0813(19) 0.0696(17) 0.108(2) -0.0234(16) 0.0383(17) -0.0251(14)
C11 0.080(2) 0.115(3) 0.159(4) -0.077(3) 0.046(3) -0.037(2)
C12 0.0500(17) 0.221(6) 0.111(3) -0.093(4) -0.012(2) 0.028(3)
C13 0.076(2) 0.213(5) 0.0648(18) -0.021(2) -0.0216(16) 0.067(3)
C14 0.0528(13) 0.122(2) 0.0520(13) 0.0001(14) -0.0044(10) 0.0275(14)
C15 0.0939(17) 0.0359(10) 0.0534(11) 0.0146(9) 0.0145(11) 0.0210(10)
C16 0.131(2) 0.0434(12) 0.0679(15) 0.0070(11) 0.0210(16) 0.0334(14)
C17 0.138(3) 0.0613(15) 0.0840(18) 0.0109(14) 0.0455(19) 0.0515(17)
C18 0.0822(15) 0.0538(12) 0.0500(11) 0.0182(9) 0.0244(10) 0.0338(11)
C19 0.0435(10) 0.0619(12) 0.0430(10) 0.0039(9) -0.0037(8) 0.0149(9)
C20 0.0467(9) 0.0347(8) 0.0312(7) 0.0070(6) 0.0019(7) 0.0134(7)
C21 0.0530(10) 0.0481(10) 0.0331(8) 0.0145(7) 0.0094(7) 0.0221(8)
C22 0.0607(12) 0.0548(11) 0.0465(10) 0.0206(9) 0.0140(9) 0.0170(9)
C23 0.0634(14) 0.0906(18) 0.0644(13) 0.0421(13) 0.0210(11) 0.0209(13)
C24 0.0712(15) 0.124(2) 0.0710(15) 0.0569(16) 0.0336(13) 0.0497(17)
C25 0.0943(19) 0.103(2) 0.0708(15) 0.0405(15) 0.0410(14) 0.0677(18)
C26 0.0802(15) 0.0595(12) 0.0545(11) 0.0213(10) 0.0254(11) 0.0387(11)

loop_
_atom_type_symbol
_atom_type_description
_atom_type_scat_dispersion_real
_atom_type_scat_dispersion_imag
_atom_type_scat_source
C C 0.0033 0.0016 'International Tables Vol C Tables 4.2.6.8 and 6.1.1.4'
H H 0.0000 0.0000 'International Tables Vol C Tables 4.2.6.8 and 6.1.1.4'
N N 0.0061 0.0033 'International Tables Vol C Tables 4.2.6.8 and 6.1.1.4'
O O 0.0106 0.0060 'International Tables Vol C Tables 4.2.6.8 and 6.1.1.4'

loop_
_geom_angle_atom_site_label_1
_geom_angle_atom_site_label_2
_geom_angle_atom_site_label_3
_geom_angle
_geom_angle_site_symmetry_1
_geom_angle_site_symmetry_3
_geom_angle_publ_flag
C8 N1 C2 123.29(14) . . ?
C8 N1 H1 118.4 . . ?
C2 N1 H1 118.4 . . ?
C15 N2 C3 121.23(17) . . ?
C15 N2 C18 113.77(16) . . ?
C3 N2 C18 124.89(16) . . ?
C1 O2 C5 115.10(12) . . ?
O1 C1 O2 121.50(15) . . ?
O1 C1 C2 125.18(15) . . ?
O2 C1 C2 113.31(13) . . ?
N1 C2 C7 115.76(14) . . ?
N1 C2 C1 108.95(12) . . ?
C7 C2 C1 104.92(13) . . ?
N1 C2 C3 113.69(13) . . ?
C7 C2 C3 104.01(12) . . ?
C1 C2 C3 108.99(14) . . ?
N2 C3 C4 114.60(16) . . ?
N2 C3 C2 112.98(13) . . ?
C4 C3 C2 107.94(13) . . ?
N2 C3 H3 107.0 . . ?
C4 C3 H3 107.0 . . ?
C2 C3 H3 107.0 . . ?
C5 C4 C3 110.16(14) . . ?
C5 C4 H4A 109.6 . . ?
C3 C4 H4A 109.6 . . ?
C5 C4 H4B 109.6 . . ?
C3 C4 H4B 109.6 . . ?
H4A C4 H4B 108.1 . . ?
O2 C5 C19 104.67(14) . . ?
O2 C5 C6 106.78(13) . . ?
C19 C5 C6 118.39(14) . . ?
O2 C5 C4 104.73(13) . . ?
C19 C5 C4 113.35(16) . . ?
C6 C5 C4 107.81(15) . . ?
C7 C6 C20 122.71(15) . . ?
C7 C6 C5 113.22(14) . . ?
C20 C6 C5 123.98(14) . . ?
C6 C7 C2 114.75(15) . . ?
C6 C7 H7 122.6 . . ?
C2 C7 H7 122.6 . . ?
O3 C8 N1 122.81(17) . . ?
O3 C8 C9 123.31(18) . . ?
N1 C8 C9 113.87(16) . . ?
C10 C9 C14 120.2(3) . . ?
C10 C9 C8 118.8(3) . . ?
C14 C9 C8 121.0(2) . . ?
C9 C10 C11 119.0(5) . . ?
C9 C10 H10 120.5 . . ?
C11 C10 H10 120.5 . . ?
C12 C11 C10 119.9(5) . . ?
C12 C11 H11 120.0 . . ?
C10 C11 H11 120.0 . . ?
C11 C12 C13 122.3(4) . . ?
C11 C12 H12 118.8 . . ?
C13 C12 H12 118.8 . . ?
C14 C13 C12 117.2(5) . . ?
C14 C13 H13 121.4 . . ?
C12 C13 H13 121.4 . . ?
C13 C14 C9 121.3(4) . . ?
C13 C14 H14 119.4 . . ?
C9 C14 H14 119.4 . . ?
O4 C15 N2 124.91(19) . . ?
O4 C15 C16 127.0(2) . . ?
N2 C15 C16 108.0(2) . . ?
C17 C16 C15 106.2(2) . . ?
C17 C16 H16A 110.5 . . ?
C15 C16 H16A 110.5 . . ?
C17 C16 H16B 110.5 . . ?
C15 C16 H16B 110.5 . . ?
H16A C16 H16B 108.7 . . ?
C16 C17 C18 107.9(2) . . ?
C16 C17 H17A 110.1 . . ?
C18 C17 H17A 110.1 . . ?
C16 C17 H17B 110.1 . . ?
C18 C17 H17B 110.1 . . ?
H17A C17 H17B 108.4 . . ?
N2 C18 C17 104.1(2) . . ?
N2 C18 H18A 110.9 . . ?
C17 C18 H18A 110.9 . . ?
N2 C18 H18B 110.9 . . ?
C17 C18 H18B 110.9 . . ?
H18A C18 H18B 109.0 . . ?
C5 C19 H19A 109.5 . . ?
C5 C19 H19B 109.5 . . ?
H19A C19 H19B 109.5 . . ?
C5 C19 H19C 109.5 . . ?
H19A C19 H19C 109.5 . . ?
H19B C19 H19C 109.5 . . ?
O5 C20 C21 120.91(15) . . ?
O5 C20 C6 120.06(16) . . ?
C21 C20 C6 118.98(15) . . ?
C22 C21 C26 118.31(19) . . ?
C22 C21 C20 123.92(16) . . ?
C26 C21 C20 117.75(18) . . ?
C23 C22 C21 120.6(2) . . ?
C23 C22 H22 119.7 . . ?
C21 C22 H22 119.7 . . ?
C24 C23 C22 120.4(3) . . ?
C24 C23 H23 119.8 . . ?
C22 C23 H23 119.8 . . ?
C25 C24 C23 119.8(2) . . ?
C25 C24 H24 120.1 . . ?
C23 C24 H24 120.1 . . ?
C24 C25 C26 120.5(2) . . ?
C24 C25 H25 119.7 . . ?
C26 C25 H25 119.7 . . ?
C25 C26 C21 120.5(2) . . ?
C25 C26 H26 119.8 . . ?
C21 C26 H26 119.8 . . ?

loop_
_geom_bond_atom_site_label_1
_geom_bond_atom_site_label_2
_geom_bond_distance
_geom_bond_site_symmetry_2
_geom_bond_publ_flag
N1 C8 1.352(2) . ?
N1 C2 1.4372(19) . ?
N1 H1 0.8600 . ?
N2 C15 1.357(3) . ?
N2 C3 1.447(2) . ?
N2 C18 1.455(3) . ?
O1 C1 1.2056(19) . ?
O2 C1 1.3292(19) . ?
O2 C5 1.4908(19) . ?
O3 C8 1.220(2) . ?
O4 C15 1.213(3) . ?
O5 C20 1.217(2) . ?
C1 C2 1.517(2) . ?
C2 C7 1.510(2) . ?
C2 C3 1.584(2) . ?
C3 C4 1.535(3) . ?
C3 H3 0.9800 . ?
C4 C5 1.530(3) . ?
C4 H4A 0.9700 . ?
C4 H4B 0.9700 . ?
C5 C19 1.505(2) . ?
C5 C6 1.524(2) . ?
C6 C7 1.328(2) . ?
C6 C20 1.493(2) . ?
C7 H7 0.9300 . ?
C8 C9 1.496(3) . ?
C9 C10 1.382(4) . ?
C9 C14 1.389(4) . ?
C10 C11 1.394(6) . ?
C10 H10 0.9300 . ?
C11 C12 1.357(9) . ?
C11 H11 0.9300 . ?
C12 C13 1.400(9) . ?
C12 H12 0.9300 . ?
C13 C14 1.380(4) . ?
C13 H13 0.9300 . ?
C14 H14 0.9300 . ?
C15 C16 1.504(3) . ?
C16 C17 1.473(4) . ?
C16 H16A 0.9700 . ?
C16 H16B 0.9700 . ?
C17 C18 1.508(3) . ?
C17 H17A 0.9700 . ?
C17 H17B 0.9700 . ?
C18 H18A 0.9700 . ?
C18 H18B 0.9700 . ?
C19 H19A 0.9600 . ?
C19 H19B 0.9600 . ?
C19 H19C 0.9600 . ?
C20 C21 1.491(3) . ?
C21 C22 1.390(3) . ?
C21 C26 1.391(3) . ?
C22 C23 1.383(3) . ?
C22 H22 0.9300 . ?
C23 C24 1.371(4) . ?
C23 H23 0.9300 . ?
C24 C25 1.369(4) . ?
C24 H24 0.9300 . ?
C25 C26 1.383(3) . ?
C25 H25 0.9300 . ?
C26 H26 0.9300 . ?

loop_
_geom_hbond_atom_site_label_D
_geom_hbond_atom_site_label_H
_geom_hbond_atom_site_label_A
_geom_hbond_distance_DH
_geom_hbond_distance_HA
_geom_hbond_distance_DA
_geom_hbond_angle_DHA
_geom_hbond_site_symmetry_A
N1 H1 O1 0.86 2.32 3.0620(18) 145.2 2_667

loop_
_geom_torsion_atom_site_label_1
_geom_torsion_atom_site_label_2
_geom_torsion_atom_site_label_3
_geom_torsion_atom_site_label_4
_geom_torsion
_geom_torsion_site_symmetry_1
_geom_torsion_site_symmetry_2
_geom_torsion_site_symmetry_3
_geom_torsion_site_symmetry_4
_geom_torsion_publ_flag
C5 O2 C1 O1 -178.26(15) . . . . ?
C5 O2 C1 C2 1.12(19) . . . . ?
C8 N1 C2 C7 54.1(2) . . . . ?
C8 N1 C2 C1 172.00(17) . . . . ?
C8 N1 C2 C3 -66.2(2) . . . . ?
O1 C1 C2 N1 -0.1(2) . . . . ?
O2 C1 C2 N1 -179.42(13) . . . . ?
O1 C1 C2 C7 124.48(17) . . . . ?
O2 C1 C2 C7 -54.88(17) . . . . ?
O1 C1 C2 C3 -124.63(17) . . . . ?
O2 C1 C2 C3 56.01(17) . . . . ?
C15 N2 C3 C4 -124.8(2) . . . . ?
C18 N2 C3 C4 59.2(2) . . . . ?
C15 N2 C3 C2 111.0(2) . . . . ?
C18 N2 C3 C2 -65.0(2) . . . . ?
N1 C2 C3 N2 -42.4(2) . . . . ?
C7 C2 C3 N2 -169.19(15) . . . . ?
C1 C2 C3 N2 79.30(17) . . . . ?
N1 C2 C3 C4 -170.20(14) . . . . ?
C7 C2 C3 C4 63.04(17) . . . . ?
C1 C2 C3 C4 -48.46(17) . . . . ?
N2 C3 C4 C5 -136.26(16) . . . . ?
C2 C3 C4 C5 -9.42(19) . . . . ?
C1 O2 C5 C19 178.87(14) . . . . ?
C1 O2 C5 C6 52.55(17) . . . . ?
C1 O2 C5 C4 -61.63(17) . . . . ?
C3 C4 C5 O2 63.35(18) . . . . ?
C3 C4 C5 C19 176.86(15) . . . . ?
C3 C4 C5 C6 -50.09(18) . . . . ?
O2 C5 C6 C7 -51.24(18) . . . . ?
C19 C5 C6 C7 -168.87(17) . . . . ?
C4 C5 C6 C7 60.83(18) . . . . ?
O2 C5 C6 C20 125.36(16) . . . . ?
C19 C5 C6 C20 7.7(3) . . . . ?
C4 C5 C6 C20 -122.57(17) . . . . ?
C20 C6 C7 C2 -179.79(15) . . . . ?
C5 C6 C7 C2 -3.1(2) . . . . ?
N1 C2 C7 C6 176.12(15) . . . . ?
C1 C2 C7 C6 56.02(18) . . . . ?
C3 C2 C7 C6 -58.41(18) . . . . ?
C2 N1 C8 O3 -5.8(3) . . . . ?
C2 N1 C8 C9 175.50(18) . . . . ?
O3 C8 C9 C10 47.9(3) . . . . ?
N1 C8 C9 C10 -133.4(2) . . . . ?
O3 C8 C9 C14 -132.8(3) . . . . ?
N1 C8 C9 C14 45.8(3) . . . . ?
C14 C9 C10 C11 0.6(4) . . . . ?
C8 C9 C10 C11 179.8(3) . . . . ?
C9 C10 C11 C12 -0.1(6) . . . . ?
C10 C11 C12 C13 0.5(7) . . . . ?
C11 C12 C13 C14 -1.3(6) . . . . ?
C12 C13 C14 C9 1.8(4) . . . . ?
C10 C9 C14 C13 -1.5(4) . . . . ?
C8 C9 C14 C13 179.3(2) . . . . ?
C3 N2 C15 O4 6.0(4) . . . . ?
C18 N2 C15 O4 -177.5(2) . . . . ?
C3 N2 C15 C16 -175.64(19) . . . . ?
C18 N2 C15 C16 0.8(3) . . . . ?
O4 C15 C16 C17 177.6(3) . . . . ?
N2 C15 C16 C17 -0.7(3) . . . . ?
C15 C16 C17 C18 0.4(3) . . . . ?
C15 N2 C18 C17 -0.5(3) . . . . ?
C3 N2 C18 C17 175.8(2) . . . . ?
C16 C17 C18 N2 0.0(3) . . . . ?
C7 C6 C20 O5 138.87(19) . . . . ?
C5 C6 C20 O5 -37.4(3) . . . . ?
C7 C6 C20 C21 -38.9(2) . . . . ?
C5 C6 C20 C21 144.86(16) . . . . ?
O5 C20 C21 C22 159.77(18) . . . . ?
C6 C20 C21 C22 -22.5(3) . . . . ?
O5 C20 C21 C26 -18.8(3) . . . . ?
C6 C20 C21 C26 158.88(17) . . . . ?
C26 C21 C22 C23 0.1(3) . . . . ?
C20 C21 C22 C23 -178.49(18) . . . . ?
C21 C22 C23 C24 -1.2(3) . . . . ?
C22 C23 C24 C25 1.3(4) . . . . ?
C23 C24 C25 C26 -0.3(4) . . . . ?
C24 C25 C26 C21 -0.8(4) . . . . ?
C22 C21 C26 C25 0.9(3) . . . . ?
C20 C21 C26 C25 179.57(19) . . . . ?
